data_3500098
loop_
_publ_author_name
'Thierry Maris'

_publ_section_references
;
Dolomanov, O.V., Bourhis, L.J., Gildea, R.J, Howard, J.A.K. & Puschmann, H.
 (2009), J. Appl. Cryst. 42, 339-341.

Sheldrick, G.M. (2015). Acta Cryst. C71, 3-8.

Sheldrick, G.M. (2015). Acta Cryst. A71, 3-8.
;
_publ_section_title
;
 beta-D-Glucurono-1,4-lactone
;
_journal_name_full 'Personal communication to COD'
_journal_year 2020
_chemical_absolute_configuration ad
_chemical_formula_moiety 'C6 H8 O6'
_chemical_formula_sum 'C6 H8 O6'
_chemical_formula_weight 176.12
_chemical_name_common b-D-Glucurono-1,4-lactone
_space_group_crystal_system monoclinic
_space_group_IT_number 4
_space_group_name_Hall 'P 2yb'
_space_group_name_H-M_alt 'P 1 21 1'
_atom_sites_solution_hydrogens geom
_atom_sites_solution_primary dual
_audit_creation_date 2017-12-06
_audit_creation_method
;
Olex2 1.2
(compiled 2017.08.10 svn.r3458 for OlexSys, GUI svn.r5381)
;
_cell_angle_alpha 90
_cell_angle_beta 93.330(1)
_cell_angle_gamma 90
_cell_formula_units_Z 2
_cell_length_a 6.5747(2)
_cell_length_b 7.4299(3)
_cell_length_c 6.7388(2)
_cell_measurement_reflns_used 8504
_cell_measurement_temperature 150
_cell_measurement_theta_max 60.667
_cell_measurement_theta_min 5.181
_cell_volume 328.630(19)
_computing_cell_refinement
;
SAINT (2013) V8.37A; Integration Software for Single Crystal Data. 
Bruker AXS Inc., Madison, WI 53719-1173.'
;
_computing_data_collection
;
APEX 2 (2013) Bruker AXS Inc., Madison, WI 53719-1173.
;
_computing_data_reduction
;
SAINT (2013) V8.37A; Integration Software for Single Crystal Data. 
Bruker AXS Inc., Madison, WI 53719-1173.'
;
_computing_molecular_graphics 'Olex2 (Dolomanov et al., 2009)'
_computing_publication_material 'Olex2 (Dolomanov et al., 2009)'
_computing_structure_refinement 'XL (Sheldrick, 2008)'
_computing_structure_solution 'XT (Sheldrick, 2015)'
_diffrn_ambient_temperature 150
_diffrn_detector 'CMOS Area detector'
_diffrn_detector_area_resol_mean 10.42
_diffrn_detector_type 'Bruker Photon 100 CMOS Detector'
_diffrn_measured_fraction_theta_full 1.000
_diffrn_measured_fraction_theta_max 0.999
_diffrn_measurement_device 'k-geometry diffractometer'
_diffrn_measurement_device_type 'Bruker Venture Metaljet'
_diffrn_measurement_method '\w and \f scans'
_diffrn_radiation_collimation 'Focusing mirrors'
_diffrn_radiation_monochromator 'Helios MX Mirror Optics'
_diffrn_radiation_probe x-ray
_diffrn_radiation_type GaK\a
_diffrn_radiation_wavelength 1.34139
_diffrn_reflns_av_R_equivalents 0.0329
_diffrn_reflns_av_unetI/netI 0.0207
_diffrn_reflns_Laue_measured_fraction_full 1.000
_diffrn_reflns_Laue_measured_fraction_max 0.999
_diffrn_reflns_limit_h_max 8
_diffrn_reflns_limit_h_min -8
_diffrn_reflns_limit_k_max 9
_diffrn_reflns_limit_k_min -9
_diffrn_reflns_limit_l_max 8
_diffrn_reflns_limit_l_min -8
_diffrn_reflns_number 8298
_diffrn_reflns_point_group_measured_fraction_full 1.000
_diffrn_reflns_point_group_measured_fraction_max 0.999
_diffrn_reflns_theta_full 53.594
_diffrn_reflns_theta_max 60.636
_diffrn_reflns_theta_min 5.722
_diffrn_source 'Metal Jet'
_diffrn_source_target Ga
_diffrn_source_type 'Gallium Liquid Metal Jet Source'
_exptl_absorpt_coefficient_mu 0.922
_exptl_absorpt_correction_T_max 0.7519
_exptl_absorpt_correction_T_min 0.6503
_exptl_absorpt_correction_type multi-scan
_exptl_absorpt_process_details
;
SADABS-2016/2 (Bruker,2016/2) was used for absorption correction. 
wR2(int) was 0.0997 before and 0.0463 after correction. 
The Ratio of minimum to maximum transmission is 0.8649. 
The \l/2 correction factor is Not present.'
;
_exptl_crystal_colour 'clear light colourless'
_exptl_crystal_colour_lustre clear
_exptl_crystal_colour_modifier light
_exptl_crystal_colour_primary colourless
_exptl_crystal_density_diffrn 1.780
_exptl_crystal_description Block
_exptl_crystal_F_000 184
_exptl_crystal_size_max 0.27
_exptl_crystal_size_mid 0.17
_exptl_crystal_size_min 0.14
_exptl_special_details
;
X-ray crystallographic data for I were collected from a single crystal
sample, which was mounted on a loop fiber. Data were collected using
a Bruker Venture diffractometer equipped with a Photon 100 CMOS Detector,
a Helios MX optics and a Kappa goniometer. The crystal-to-detector distance 
was 4.0 cm, and the data collection was carried out in 1024 x 1024 pixel mode.
;
_geom_special_details
;
 All esds (except the esd in the dihedral angle between two l.s. planes)
 are estimated using the full covariance matrix.  The cell esds are taken
 into account individually in the estimation of esds in distances, angles
 and torsion angles; correlations between esds in cell parameters are only
 used when they are defined by crystal symmetry.  An approximate (isotropic)
 treatment of cell esds is used for estimating esds involving l.s. planes.
;
_refine_diff_density_max 0.315
_refine_diff_density_min -0.408
_refine_diff_density_rms 0.120
_refine_ls_abs_structure_details
;
 Refined as an inversion twin.
;
_refine_ls_abs_structure_Flack 0.0(2)
_refine_ls_extinction_coef 0.85(4)
_refine_ls_extinction_expression Fc^*^=kFc[1+0.001xFc^2^\l^3^/sin(2\q)]^-1/4^
_refine_ls_extinction_method 'SHELXL-2017/1 (Sheldrick 2017)'
_refine_ls_goodness_of_fit_ref 1.183
_refine_ls_hydrogen_treatment constr
_refine_ls_matrix_type full
_refine_ls_number_parameters 114
_refine_ls_number_reflns 1483
_refine_ls_number_restraints 1
_refine_ls_restrained_S_all 1.183
_refine_ls_R_factor_all 0.0369
_refine_ls_R_factor_gt 0.0369
_refine_ls_shift/su_max 0.000
_refine_ls_shift/su_mean 0.000
_refine_ls_structure_factor_coef Fsqd
_refine_ls_weighting_details 'w=1/[\s^2^(Fo^2^)+(0.0589P)^2^+0.0372P] where P=(Fo^2^+2Fc^2^)/3'
_refine_ls_weighting_scheme calc
_refine_ls_wR_factor_gt 0.0847
_refine_ls_wR_factor_ref 0.0847
_refine_special_details
;
 Refined as a 2-component inversion twin.
;
_reflns_Friedel_coverage 0.856
_reflns_Friedel_fraction_full 1.000
_reflns_Friedel_fraction_max 0.999
_reflns_number_gt 1482
_reflns_number_total 1483
_reflns_special_details
;
 Reflections were merged by SHELXL according to the crystal
 class for the calculation of statistics and refinement.
 
 _reflns_Friedel_fraction is defined as the number of unique
 Friedel pairs measured divided by the number that would be
 possible theoretically, ignoring centric projections and
 systematic absences.
;
_reflns_threshold_expression 'I > 2\s(I)'
_cod_data_source_file glacto.cif
_cod_data_source_block glacto
_cod_database_code 3500098

loop_
_space_group_symop_id
_space_group_symop_operation_xyz
1 'x, y, z'
2 '-x, y+1/2, -z'

loop_
_atom_site_label
_atom_site_type_symbol
_atom_site_fract_x
_atom_site_fract_y
_atom_site_fract_z
_atom_site_U_iso_or_equiv
_atom_site_adp_type
_atom_site_occupancy
_atom_site_site_symmetry_order
_atom_site_calc_flag
_atom_site_refinement_flags_posn
_atom_site_refinement_flags_adp
_atom_site_refinement_flags_occupancy
_atom_site_disorder_assembly
_atom_site_disorder_group
O1 O 0.5425(2) 0.58940(19) 0.7860(2) 0.0174(4) Uani 1 1 d . . . . .
H1 H 0.600577 0.620867 0.894823 0.026 Uiso 1 1 calc GR . . . .
C1 C 0.4138(3) 0.7295(3) 0.7126(3) 0.0140(4) Uani 1 1 d . . . . .
H1A H 0.489557 0.845951 0.706913 0.017 Uiso 1 1 calc R . . . .
O2 O 0.2369(2) 0.8197(2) 0.4011(2) 0.0201(4) Uani 1 1 d . . . . .
H2 H 0.326988 0.895185 0.376044 0.030 Uiso 1 1 calc GR . . . .
C2 C 0.3276(3) 0.6732(3) 0.5063(3) 0.0137(4) Uani 1 1 d . . . . .
H2A H 0.431473 0.610603 0.428393 0.016 Uiso 1 1 calc R . . . .
C3 C 0.1537(3) 0.5473(3) 0.5578(3) 0.0135(4) Uani 1 1 d . . . . .
H3 H 0.037869 0.550157 0.454929 0.016 Uiso 1 1 calc R . . . .
O3 O 0.2360(2) 0.36638(18) 0.58826(19) 0.0147(4) Uani 1 1 d . . . . .
O4 O 0.2398(2) 0.74651(19) 0.8285(2) 0.0161(4) Uani 1 1 d . . . . .
C4 C 0.0909(3) 0.6144(3) 0.7617(3) 0.0141(4) Uani 1 1 d . . . . .
H4 H -0.050133 0.665378 0.753628 0.017 Uiso 1 1 calc R . . . .
O5 O 0.1926(2) 0.4781(2) 1.08939(19) 0.0206(4) Uani 1 1 d . . . . .
H5 H 0.268762 0.568831 1.088707 0.031 Uiso 1 1 calc GR . . . .
C5 C 0.1069(3) 0.4470(3) 0.8963(3) 0.0151(4) Uani 1 1 d . . . . .
H5A H -0.032580 0.395473 0.906560 0.018 Uiso 1 1 calc R . . . .
C6 C 0.2329(3) 0.3160(3) 0.7797(3) 0.0148(4) Uani 1 1 d . . . . .
O6 O 0.3189(3) 0.1812(2) 0.8390(2) 0.0223(4) Uani 1 1 d . . . . .

loop_
_atom_site_aniso_label
_atom_site_aniso_U_11
_atom_site_aniso_U_22
_atom_site_aniso_U_33
_atom_site_aniso_U_23
_atom_site_aniso_U_13
_atom_site_aniso_U_12
O1 0.0180(6) 0.0187(7) 0.0149(6) -0.0033(5) -0.0034(5) 0.0031(5)
C1 0.0133(8) 0.0145(8) 0.0145(8) -0.0013(6) 0.0023(6) -0.0005(6)
O2 0.0174(7) 0.0184(7) 0.0244(7) 0.0116(5) -0.0013(5) -0.0012(5)
C2 0.0146(7) 0.0135(8) 0.0129(7) 0.0020(7) 0.0013(6) -0.0007(6)
C3 0.0147(8) 0.0129(8) 0.0128(8) 0.0020(6) 0.0001(6) 0.0001(7)
O3 0.0214(7) 0.0123(6) 0.0107(6) 0.0006(5) 0.0017(5) -0.0004(5)
O4 0.0176(7) 0.0147(6) 0.0163(7) -0.0040(5) 0.0045(5) -0.0011(5)
C4 0.0133(8) 0.0156(9) 0.0134(7) 0.0001(7) 0.0018(6) -0.0007(7)
O5 0.0288(8) 0.0231(8) 0.0099(7) -0.0003(5) -0.0003(5) -0.0027(6)
C5 0.0177(8) 0.0162(9) 0.0115(8) 0.0004(7) 0.0014(6) -0.0015(7)
C6 0.0195(9) 0.0139(9) 0.0110(8) 0.0006(6) 0.0001(6) -0.0028(7)
O6 0.0343(8) 0.0153(7) 0.0170(7) 0.0025(5) 0.0005(6) 0.0041(6)

loop_
_atom_type_symbol
_atom_type_description
_atom_type_scat_dispersion_real
_atom_type_scat_dispersion_imag
_atom_type_scat_source
C C 0.0140 0.0070 'International Tables Vol C Tables 4.2.6.8 and 6.1.1.4'
H H 0.0000 0.0000 'International Tables Vol C Tables 4.2.6.8 and 6.1.1.4'
O O 0.0390 0.0250 'International Tables Vol C Tables 4.2.6.8 and 6.1.1.4'

loop_
_geom_angle_atom_site_label_1
_geom_angle_atom_site_label_2
_geom_angle_atom_site_label_3
_geom_angle
_geom_angle_site_symmetry_1
_geom_angle_site_symmetry_3
C1 O1 H1 109.5 . .
O1 C1 H1A 111.2 . .
O1 C1 C2 107.43(15) . .
O1 C1 O4 110.87(15) . .
C2 C1 H1A 111.2 . .
O4 C1 H1A 111.2 . .
O4 C1 C2 104.77(14) . .
C2 O2 H2 109.5 . .
C1 C2 H2A 112.1 . .
C1 C2 C3 101.73(14) . .
O2 C2 C1 111.64(15) . .
O2 C2 H2A 112.1 . .
O2 C2 C3 106.58(14) . .
C3 C2 H2A 112.1 . .
C2 C3 H3 112.2 . .
C2 C3 C4 104.30(14) . .
O3 C3 C2 108.60(13) . .
O3 C3 H3 112.2 . .
O3 C3 C4 106.80(14) . .
C4 C3 H3 112.2 . .
C6 O3 C3 111.43(14) . .
C1 O4 C4 108.71(14) . .
C3 C4 H4 111.7 . .
O4 C4 C3 106.64(14) . .
O4 C4 H4 111.7 . .
O4 C4 C5 110.16(14) . .
C5 C4 C3 104.57(14) . .
C5 C4 H4 111.7 . .
C5 O5 H5 109.5 . .
C4 C5 H5A 108.6 . .
O5 C5 C4 115.01(16) . .
O5 C5 H5A 108.6 . .
O5 C5 C6 112.38(16) . .
C6 C5 C4 103.45(14) . .
C6 C5 H5A 108.6 . .
O3 C6 C5 110.83(16) . .
O6 C6 O3 121.07(18) . .
O6 C6 C5 128.08(17) . .

loop_
_geom_bond_atom_site_label_1
_geom_bond_atom_site_label_2
_geom_bond_distance
_geom_bond_site_symmetry_2
O1 H1 0.8400 .
O1 C1 1.413(2) .
C1 H1A 1.0000 .
C1 C2 1.529(2) .
C1 O4 1.428(2) .
O2 H2 0.8400 .
O2 C2 1.412(2) .
C2 H2A 1.0000 .
C2 C3 1.532(2) .
C3 H3 1.0000 .
C3 O3 1.459(2) .
C3 C4 1.541(2) .
O3 C6 1.344(2) .
O4 C4 1.440(2) .
C4 H4 1.0000 .
C4 C5 1.539(3) .
O5 H5 0.8400 .
O5 C5 1.407(2) .
C5 H5A 1.0000 .
C5 C6 1.526(3) .
C6 O6 1.207(2) .

loop_
_geom_hbond_atom_site_label_D
_geom_hbond_atom_site_label_H
_geom_hbond_atom_site_label_A
_geom_hbond_distance_DH
_geom_hbond_distance_HA
_geom_hbond_distance_DA
_geom_hbond_angle_DHA
_geom_hbond_site_symmetry_A
_geom_hbond_publ_flag
O1 H1 O6 0.84 1.89 2.723(2) 168.6 2_657 yes
O2 H2 O1 0.84 2.03 2.815(2) 155.2 2_656 yes
O5 H5 O4 0.84 2.19 2.689(2) 117.6 . yes

_cod_database_fobs_code 3500098
